data_2203906
loop_
_publ_author_name
'Rodrigues, Luciano Pereira'
'Rubinger, Mayura M. M.'
'Pil\'o-Veloso, Dorila'
'Malta, Val\'eria Rodrigues dos Santos'
'Guilardi, Silvana'

_publ_section_title
;
 6\a-Acetoxyvouacapan-7\b,17\b-lactone
;
_journal_issue 7
_journal_name_full 'Acta Crystallographica Section E'
_journal_page_first o1208
_journal_page_last o1210
_journal_paper_doi 10.1107/S1600536804014394
_journal_volume 60
_journal_year 2004
_chemical_formula_iupac 'C22 H28 O5'
_chemical_formula_moiety 'C22 H28 O5'
_chemical_formula_sum 'C22 H28 O5'
_chemical_formula_weight 372.44
_space_group_IT_number 19
_symmetry_cell_setting orthorhombic
_symmetry_space_group_name_Hall 'P 2ac 2ab'
_symmetry_space_group_name_H-M 'P 21 21 21'
_audit_creation_method 'WinGX routine CIF_UPDATE'
_cell_angle_alpha 90
_cell_angle_beta 90
_cell_angle_gamma 90
_cell_formula_units_Z 4
_cell_length_a 9.6398(3)
_cell_length_b 11.5164(4)
_cell_length_c 17.1539(5)
_cell_measurement_reflns_used 4243
_cell_measurement_temperature 293(2)
_cell_measurement_theta_max 27.485
_cell_measurement_theta_min 0.998
_cell_volume 1904.35(10)
_computing_cell_refinement 'HKL SCALEPACK (Otwinowski & Minor, 1997)'
_computing_data_collection 'COLLECT (Nonius, 1997-2000)'
_computing_data_reduction 'HKL SCALEPACK and DENZO (Otwinowski & Minor, 1997)'
_computing_molecular_graphics 'ORTEP-3 for Windows (Farrugia, 1997) and MERCURY (CCDC, 2003)'
_computing_publication_material 'WinGX publication routines (Farrugia, 1999)'
_computing_structure_refinement 'SHELXL97 (Sheldrick, 1997)'
_computing_structure_solution 'SHELXS97 (Sheldrick, 1997)'
_diffrn_measured_fraction_theta_full 0.988
_diffrn_measured_fraction_theta_max 0.988
_diffrn_measurement_device '95mm CCD camera on \k-goniostat'
_diffrn_measurement_device_type 'Nonius KappaCCD'
_diffrn_measurement_method 'CCD rotation images, thick slices'
_diffrn_radiation_type MoK\a
_diffrn_radiation_wavelength 0.71073
_diffrn_reflns_av_R_equivalents 0.037
_diffrn_reflns_limit_h_max 11
_diffrn_reflns_limit_h_min -11
_diffrn_reflns_limit_k_max 12
_diffrn_reflns_limit_k_min -13
_diffrn_reflns_limit_l_max 20
_diffrn_reflns_limit_l_min -20
_diffrn_reflns_number 5957
_diffrn_reflns_theta_full 25
_diffrn_reflns_theta_max 25
_diffrn_reflns_theta_min 2.96
_diffrn_standards_decay_% 0
_diffrn_standards_number 0
_exptl_absorpt_coefficient_mu 0.091
_exptl_absorpt_correction_type none
_exptl_crystal_colour colourless
_exptl_crystal_density_diffrn 1.299
_exptl_crystal_density_method 'not measured'
_exptl_crystal_description prism
_exptl_crystal_F_000 800
_exptl_crystal_size_max 0.16
_exptl_crystal_size_mid 0.11
_exptl_crystal_size_min 0.06
_refine_diff_density_max 0.142
_refine_diff_density_min -0.126
_refine_ls_extinction_coef 0.014(4)
_refine_ls_extinction_expression Fc^*^=kFc[1+0.001xFc^2^\l^3^/sin(2\q)]^-1/4^
_refine_ls_extinction_method SHELXL97
_refine_ls_goodness_of_fit_ref 1.035
_refine_ls_hydrogen_treatment constr
_refine_ls_matrix_type full
_refine_ls_number_parameters 249
_refine_ls_number_reflns 3320
_refine_ls_number_restraints 0
_refine_ls_restrained_S_all 1.035
_refine_ls_R_factor_gt 0.0466
_refine_ls_shift/su_max 0.004
_refine_ls_structure_factor_coef Fsqd
_refine_ls_weighting_details 'calc w = 1/[\s^2^(Fo^2^)+(0.0483P)^2^+0.3858P] where P = (Fo^2^+2Fc^2^)/3'
_refine_ls_weighting_scheme calc
_refine_ls_wR_factor_ref 0.1167
_reflns_number_gt 2683
_reflns_number_total 3320
_reflns_threshold_expression I>2\s(I)
_cod_data_source_file hg6058.cif
_cod_data_source_block I
_cod_database_code 2203906
_cod_database_fobs_code 2203906

loop_
_symmetry_equiv_pos_as_xyz
'x, y, z'
'-x+1/2, -y, z+1/2'
'x+1/2, -y+1/2, -z'
'-x, y+1/2, -z+1/2'

loop_
_atom_site_label
_atom_site_fract_x
_atom_site_fract_y
_atom_site_fract_z
_atom_site_U_iso_or_equiv
_atom_site_adp_type
_atom_site_calc_flag
_atom_site_refinement_flags
_atom_site_occupancy
_atom_site_type_symbol
O1 0.7537(2) 0.84205(17) 1.32519(11) 0.0613(5) Uani d . 1 O
O2 0.57784(18) 0.65909(15) 0.90661(9) 0.0464(4) Uani d . 1 O
O3 0.6301(2) 0.87406(14) 0.99654(11) 0.0536(5) Uani d . 1 O
O4 0.6707(3) 1.04871(17) 1.04909(14) 0.0769(7) Uani d . 1 O
O5 0.7732(2) 0.7147(2) 0.84580(12) 0.0745(7) Uani d . 1 O
C1 0.6272(3) 0.4422(2) 1.15913(16) 0.0530(7) Uani d . 1 C
H1A 0.6735 0.4411 1.2093 0.064 Uiso calc R 1 H
H1B 0.5282 0.4483 1.1687 0.064 Uiso calc R 1 H
C2 0.6564(4) 0.3285(2) 1.11700(17) 0.0641(8) Uani d . 1 C
H2A 0.7556 0.3189 1.1101 0.077 Uiso calc R 1 H
H2B 0.6224 0.2639 1.1478 0.077 Uiso calc R 1 H
C3 0.5851(4) 0.3294(2) 1.03821(18) 0.0650(8) Uani d . 1 C
H3A 0.4857 0.3341 1.0466 0.078 Uiso calc R 1 H
H3B 0.6039 0.2562 1.0124 0.078 Uiso calc R 1 H
C4 0.6282(3) 0.4284(2) 0.98357(16) 0.0491(7) Uani d . 1 C
C5 0.6087(3) 0.5461(2) 1.02893(13) 0.0390(5) Uani d . 1 C
H5A 0.5085 0.5521 1.0378 0.047 Uiso calc R 1 H
C6 0.6468(3) 0.6569(2) 0.98186(14) 0.0402(5) Uani d . 1 C
H6A 0.7475 0.6625 0.9752 0.048 Uiso calc R 1 H
C7 0.5936(3) 0.7593(2) 1.02669(14) 0.0412(6) Uani d . 1 C
H7A 0.4924 0.7536 1.0306 0.049 Uiso calc R 1 H
C8 0.6531(3) 0.76273(19) 1.10607(14) 0.0392(6) Uani d . 1 C
H8A 0.7542 0.7641 1.1002 0.047 Uiso calc R 1 H
C9 0.6185(3) 0.6596(2) 1.15629(14) 0.0406(5) Uani d . 1 C
H9A 0.5172 0.653 1.1586 0.049 Uiso calc R 1 H
C10 0.6753(3) 0.5499(2) 1.11344(13) 0.0399(6) Uani d . 1 C
C11 0.6723(3) 0.6822(2) 1.24110(15) 0.0524(7) Uani d . 1 C
H11A 0.6047 0.6533 1.2783 0.063 Uiso calc R 1 H
H11B 0.7582 0.64 1.2491 0.063 Uiso calc R 1 H
C12 0.6966(3) 0.8094(2) 1.25530(15) 0.0494(7) Uani d . 1 C
C13 0.6755(3) 0.9032(2) 1.20995(16) 0.0476(6) Uani d . 1 C
C14 0.6093(3) 0.88313(19) 1.13275(15) 0.0451(6) Uani d . 1 C
H14A 0.5085 0.8832 1.1399 0.054 Uiso calc R 1 H
C15 0.7211(3) 1.0021(3) 1.25364(18) 0.0577(7) Uani d . 1 C
H15A 0.7195 1.0793 1.2378 0.069 Uiso calc R 1 H
C16 0.7665(3) 0.9607(3) 1.32195(19) 0.0664(8) Uani d . 1 C
H16A 0.8019 1.0064 1.362 0.08 Uiso calc R 1 H
C17 0.6421(3) 0.9490(2) 1.05938(17) 0.0536(7) Uani d . 1 C
C18 0.5274(4) 0.4181(3) 0.9140(2) 0.0755(10) Uani d . 1 C
H18A 0.4366 0.4428 0.9298 0.113 Uiso calc R 1 H
H18B 0.5236 0.3388 0.8969 0.113 Uiso calc R 1 H
H18C 0.5594 0.4663 0.872 0.113 Uiso calc R 1 H
C19 0.7747(3) 0.4101(3) 0.95217(18) 0.0673(9) Uani d . 1 C
H19A 0.7759 0.3433 0.9187 0.101 Uiso calc R 1 H
H19B 0.8374 0.3982 0.9949 0.101 Uiso calc R 1 H
H19C 0.8028 0.4774 0.9231 0.101 Uiso calc R 1 H
C20 0.8352(3) 0.5521(2) 1.11202(15) 0.0460(6) Uani d . 1 C
H20A 0.8663 0.6025 1.071 0.069 Uiso calc R 1 H
H20B 0.8697 0.475 1.1031 0.069 Uiso calc R 1 H
H20C 0.8692 0.5801 1.1611 0.069 Uiso calc R 1 H
C21 0.6519(3) 0.6930(2) 0.84394(15) 0.0488(6) Uani d . 1 C
C22 0.5615(3) 0.6998(3) 0.77351(15) 0.0655(9) Uani d . 1 C
H22A 0.5066 0.6305 0.7697 0.098 Uiso calc R 1 H
H22B 0.6182 0.7073 0.7278 0.098 Uiso calc R 1 H
H22C 0.5014 0.766 0.7777 0.098 Uiso calc R 1 H

loop_
_atom_site_aniso_label
_atom_site_aniso_U_11
_atom_site_aniso_U_22
_atom_site_aniso_U_33
_atom_site_aniso_U_12
_atom_site_aniso_U_13
_atom_site_aniso_U_23
O1 0.0734(14) 0.0664(12) 0.0441(10) -0.0026(12) -0.0001(10) -0.0104(9)
O2 0.0456(10) 0.0541(10) 0.0395(9) -0.0050(9) -0.0044(8) 0.0020(8)
O3 0.0721(13) 0.0377(9) 0.0510(10) -0.0007(9) -0.0108(9) 0.0097(8)
O4 0.1074(18) 0.0352(10) 0.0879(15) -0.0048(12) -0.0136(13) 0.0106(11)
O5 0.0530(14) 0.1131(19) 0.0573(12) -0.0097(13) 0.0010(10) 0.0190(12)
C1 0.0652(18) 0.0407(13) 0.0531(15) -0.0010(14) 0.0093(14) 0.0100(12)
C2 0.090(2) 0.0365(14) 0.0656(19) 0.0008(15) 0.0040(17) 0.0055(13)
C3 0.082(2) 0.0375(14) 0.075(2) -0.0036(16) -0.0026(18) -0.0051(13)
C4 0.0562(16) 0.0390(14) 0.0519(15) 0.0010(12) -0.0030(13) -0.0066(11)
C5 0.0378(12) 0.0354(11) 0.0439(13) -0.0007(11) 0.0000(10) -0.0005(10)
C6 0.0382(13) 0.0423(13) 0.0402(13) -0.0001(11) -0.0046(10) 0.0015(11)
C7 0.0433(14) 0.0343(12) 0.0462(13) 0.0003(11) -0.0045(12) 0.0064(10)
C8 0.0415(14) 0.0346(12) 0.0414(13) 0.0016(10) 0.0000(11) -0.0006(10)
C9 0.0440(13) 0.0355(11) 0.0424(13) 0.0017(11) 0.0047(11) 0.0027(10)
C10 0.0460(13) 0.0364(12) 0.0373(12) 0.0035(12) 0.0023(11) 0.0030(10)
C11 0.0687(18) 0.0497(15) 0.0389(13) 0.0022(14) 0.0057(13) 0.0004(11)
C12 0.0524(16) 0.0564(16) 0.0396(13) 0.0006(13) 0.0029(12) -0.0080(12)
C13 0.0489(15) 0.0434(13) 0.0506(14) 0.0026(13) 0.0036(12) -0.0071(12)
C14 0.0471(15) 0.0343(12) 0.0540(14) 0.0040(11) -0.0025(12) -0.0018(11)
C15 0.0573(18) 0.0499(15) 0.0659(18) -0.0038(14) 0.0046(15) -0.0127(13)
C16 0.068(2) 0.0682(19) 0.0626(19) -0.0087(18) 0.0041(16) -0.0234(17)
C17 0.0619(18) 0.0353(13) 0.0635(17) 0.0035(13) -0.0123(14) 0.0039(13)
C18 0.092(3) 0.0551(17) 0.079(2) -0.0018(18) -0.0280(19) -0.0156(16)
C19 0.079(2) 0.0608(17) 0.0617(18) 0.0158(17) 0.0022(16) -0.0191(15)
C20 0.0441(14) 0.0472(14) 0.0466(14) 0.0054(12) -0.0002(11) 0.0015(12)
C21 0.0485(17) 0.0554(15) 0.0425(14) 0.0054(13) -0.0022(12) 0.0016(12)
C22 0.067(2) 0.087(2) 0.0421(15) 0.0071(18) -0.0061(14) 0.0003(15)

loop_
_atom_type_symbol
_atom_type_description
_atom_type_scat_dispersion_real
_atom_type_scat_dispersion_imag
_atom_type_scat_source
C C 0.0033 0.0016 'International Tables Vol C Tables 4.2.6.8 and 6.1.1.4'
H H 0 0 'International Tables Vol C Tables 4.2.6.8 and 6.1.1.4'
O O 0.0106 0.006 'International Tables Vol C Tables 4.2.6.8 and 6.1.1.4'

loop_
_geom_angle_atom_site_label_1
_geom_angle_atom_site_label_2
_geom_angle_atom_site_label_3
_geom_angle
C12 O1 C16 105.9(2)
C21 O2 C6 118.1(2)
C17 O3 C7 107.94(19)
C2 C1 C10 113.3(2)
C2 C1 H1A 108.9
C10 C1 H1A 108.9
C2 C1 H1B 108.9
C10 C1 H1B 108.9
H1A C1 H1B 107.7
C3 C2 C1 109.5(2)
C3 C2 H2A 109.8
C1 C2 H2A 109.8
C3 C2 H2B 109.8
C1 C2 H2B 109.8
H2A C2 H2B 108.2
C2 C3 C4 115.3(2)
C2 C3 H3A 108.5
C4 C3 H3A 108.5
C2 C3 H3B 108.5
C4 C3 H3B 108.5
H3A C3 H3B 107.5
C19 C4 C3 111.3(2)
C19 C4 C18 107.4(2)
C3 C4 C18 104.2(2)
C19 C4 C5 113.8(2)
C3 C4 C5 107.8(2)
C18 C4 C5 111.9(2)
C6 C5 C4 114.96(19)
C6 C5 C10 110.86(19)
C4 C5 C10 115.31(19)
C6 C5 H5A 104.8
C4 C5 H5A 104.8
C10 C5 H5A 104.8
O2 C6 C7 106.62(19)
O2 C6 C5 111.56(19)
C7 C6 C5 107.37(19)
O2 C6 H6A 110.4
C7 C6 H6A 110.4
C5 C6 H6A 110.4
O3 C7 C8 102.01(19)
O3 C7 C6 116.6(2)
C8 C7 C6 111.2(2)
O3 C7 H7A 108.9
C8 C7 H7A 108.9
C6 C7 H7A 108.9
C7 C8 C9 114.8(2)
C7 C8 C14 101.21(19)
C9 C8 C14 119.1(2)
C7 C8 H8A 107
C9 C8 H8A 107
C14 C8 H8A 107
C8 C9 C10 106.94(19)
C8 C9 C11 109.1(2)
C10 C9 C11 117.1(2)
C8 C9 H9A 107.8
C10 C9 H9A 107.8
C11 C9 H9A 107.8
C1 C10 C20 108.8(2)
C1 C10 C9 107.87(19)
C20 C10 C9 110.2(2)
C1 C10 C5 108.7(2)
C20 C10 C5 113.0(2)
C9 C10 C5 108.11(19)
C12 C11 C9 111.3(2)
C12 C11 H11A 109.4
C9 C11 H11A 109.4
C12 C11 H11B 109.4
C9 C11 H11B 109.4
H11A C11 H11B 108
C13 C12 O1 110.2(2)
C13 C12 C11 131.7(2)
O1 C12 C11 118.1(2)
C12 C13 C15 106.8(3)
C12 C13 C14 117.0(2)
C15 C13 C14 136.1(3)
C13 C14 C17 125.2(2)
C13 C14 C8 106.9(2)
C17 C14 C8 98.6(2)
C13 C14 H14A 108.3
C17 C14 H14A 108.3
C8 C14 H14A 108.3
C16 C15 C13 106.0(3)
C16 C15 H15A 127
C13 C15 H15A 127
C15 C16 O1 111.1(3)
C15 C16 H16A 124.4
O1 C16 H16A 124.4
O4 C17 O3 120.2(3)
O4 C17 C14 131.1(3)
O3 C17 C14 108.6(2)
C4 C18 H18A 109.5
C4 C18 H18B 109.5
H18A C18 H18B 109.5
C4 C18 H18C 109.5
H18A C18 H18C 109.5
H18B C18 H18C 109.5
C4 C19 H19A 109.5
C4 C19 H19B 109.5
H19A C19 H19B 109.5
C4 C19 H19C 109.5
H19A C19 H19C 109.5
H19B C19 H19C 109.5
C10 C20 H20A 109.5
C10 C20 H20B 109.5
H20A C20 H20B 109.5
C10 C20 H20C 109.5
H20A C20 H20C 109.5
H20B C20 H20C 109.5
O5 C21 O2 123.8(3)
O5 C21 C22 125.6(3)
O2 C21 C22 110.6(2)
C21 C22 H22A 109.5
C21 C22 H22B 109.5
H22A C22 H22B 109.5
C21 C22 H22C 109.5
H22A C22 H22C 109.5
H22B C22 H22C 109.5

loop_
_geom_bond_atom_site_label_1
_geom_bond_atom_site_label_2
_geom_bond_distance
O1 C12 1.372(3)
O1 C16 1.374(4)
O2 C21 1.348(3)
O2 C6 1.452(3)
O3 C17 1.386(3)
O3 C7 1.463(3)
O4 C17 1.194(3)
O5 C21 1.196(3)
C1 C2 1.522(4)
C1 C10 1.539(3)
C1 H1A 0.97
C1 H1B 0.97
C2 C3 1.516(4)
C2 H2A 0.97
C2 H2B 0.97
C3 C4 1.534(4)
C3 H3A 0.97
C3 H3B 0.97
C4 C19 1.526(4)
C4 C18 1.544(4)
C4 C5 1.574(3)
C5 C6 1.555(3)
C5 C10 1.586(3)
C5 H5A 0.98
C6 C7 1.498(3)
C6 H6A 0.98
C7 C8 1.478(3)
C7 H7A 0.98
C8 C9 1.504(3)
C8 C14 1.520(3)
C8 H8A 0.98
C9 C10 1.561(3)
C9 C11 1.566(4)
C9 H9A 0.98
C10 C20 1.542(3)
C11 C12 1.504(4)
C11 H11A 0.97
C11 H11B 0.97
C12 C13 1.347(4)
C13 C15 1.432(4)
C13 C14 1.488(4)
C14 C17 1.503(4)
C14 H14A 0.98
C15 C16 1.338(4)
C15 H15A 0.93
C16 H16A 0.93
C18 H18A 0.96
C18 H18B 0.96
C18 H18C 0.96
C19 H19A 0.96
C19 H19B 0.96
C19 H19C 0.96
C20 H20A 0.96
C20 H20B 0.96
C20 H20C 0.96
C21 C22 1.492(4)
C22 H22A 0.96
C22 H22B 0.96
C22 H22C 0.96

loop_
_geom_hbond_atom_site_label_D
_geom_hbond_atom_site_label_H
_geom_hbond_atom_site_label_A
_geom_hbond_site_symmetry_A
_geom_hbond_distance_DH
_geom_hbond_distance_HA
_geom_hbond_distance_DA
_geom_hbond_angle_DHA
C18 H18A O4 3_467 0.96 2.59 3.517(5) 162
C14 H14A O5 3_467 0.98 2.54 3.450(4) 154
C3 H3B O4 1_545 0.97 2.55 3.342(3) 138
C19 H19A O1 2_664 0.96 2.69 3.641(4) 173

loop_
_geom_torsion_atom_site_label_1
_geom_torsion_atom_site_label_2
_geom_torsion_atom_site_label_3
_geom_torsion_atom_site_label_4
_geom_torsion
C10 C1 C2 C3 -58.3(4)
C1 C2 C3 C4 58.8(4)
C2 C3 C4 C19 71.9(3)
C2 C3 C4 C18 -172.6(3)
C2 C3 C4 C5 -53.6(3)
C19 C4 C5 C6 56.4(3)
C3 C4 C5 C6 -179.6(2)
C18 C4 C5 C6 -65.6(3)
C19 C4 C5 C10 -74.5(3)
C3 C4 C5 C10 49.5(3)
C18 C4 C5 C10 163.5(2)
C21 O2 C6 C7 105.7(2)
C21 O2 C6 C5 -137.4(2)
C4 C5 C6 O2 51.5(3)
C10 C5 C6 O2 -175.52(19)
C4 C5 C6 C7 168.0(2)
C10 C5 C6 C7 -59.0(3)
C17 O3 C7 C8 -26.9(3)
C17 O3 C7 C6 -148.2(2)
O2 C6 C7 O3 -66.1(3)
C5 C6 C7 O3 174.2(2)
O2 C6 C7 C8 177.63(19)
C5 C6 C7 C8 57.9(3)
O3 C7 C8 C9 173.5(2)
C6 C7 C8 C9 -61.6(3)
O3 C7 C8 C14 43.9(2)
C6 C7 C8 C14 168.8(2)
C7 C8 C9 C10 59.4(3)
C14 C8 C9 C10 179.6(2)
C7 C8 C9 C11 -173.0(2)
C14 C8 C9 C11 -52.9(3)
C2 C1 C10 C20 -69.4(3)
C2 C1 C10 C9 171.1(2)
C2 C1 C10 C5 54.1(3)
C8 C9 C10 C1 -173.9(2)
C11 C9 C10 C1 63.4(3)
C8 C9 C10 C20 67.5(2)
C11 C9 C10 C20 -55.3(3)
C8 C9 C10 C5 -56.5(3)
C11 C9 C10 C5 -179.2(2)
C6 C5 C10 C1 176.6(2)
C4 C5 C10 C1 -50.6(3)
C6 C5 C10 C20 -62.5(3)
C4 C5 C10 C20 70.3(3)
C6 C5 C10 C9 59.7(3)
C4 C5 C10 C9 -167.48(19)
C8 C9 C11 C12 19.4(3)
C10 C9 C11 C12 141.0(2)
C16 O1 C12 C13 0.5(3)
C16 O1 C12 C11 179.0(3)
C9 C11 C12 C13 2.8(4)
C9 C11 C12 O1 -175.2(2)
O1 C12 C13 C15 -0.4(3)
C11 C12 C13 C15 -178.6(3)
O1 C12 C13 C14 -178.0(2)
C11 C12 C13 C14 3.8(5)
C12 C13 C14 C17 -144.8(3)
C15 C13 C14 C17 38.5(5)
C12 C13 C14 C8 -30.8(3)
C15 C13 C14 C8 152.5(3)
C7 C8 C14 C13 -174.3(2)
C9 C8 C14 C13 58.8(3)
C7 C8 C14 C17 -43.3(2)
C9 C8 C14 C17 -170.2(2)
C12 C13 C15 C16 0.1(3)
C14 C13 C15 C16 177.0(3)
C13 C15 C16 O1 0.2(4)
C12 O1 C16 C15 -0.5(3)
C7 O3 C17 O4 -179.6(3)
C7 O3 C17 C14 -1.4(3)
C13 C14 C17 O4 -36.2(5)
C8 C14 C17 O4 -154.1(3)
C13 C14 C17 O3 145.9(2)
C8 C14 C17 O3 28.0(3)
C6 O2 C21 O5 4.7(4)
C6 O2 C21 C22 -175.0(2)

loop_
_cod_related_entry_id
_cod_related_entry_database
_cod_related_entry_code
1 ChemSpider 21174169
